data_7240217
loop_
_publ_author_name
'Chen, Daoliang'
'Zhu, Danlei'
'Lin, Gaobo'
'Du, Mingxu'
'Shi, Dandan'
'Peng, Qian'
'Jiang, Lang'
'Liu, Zitong'
'Zhang, Guanxin'
'Zhang, Deqing'

_publ_section_title
;
 New fused conjugated molecules with fused thiophene and pyran units for
 organic electronic materials
;
_journal_issue 21
_journal_name_full 'RSC Advances'
_journal_page_first 12378
_journal_page_last 12383
_journal_paper_doi 10.1039/D0RA01984D
_journal_volume 10
_journal_year 2020
_chemical_formula_moiety 'C38 H40 O2 S4'
_chemical_formula_sum 'C38 H40 O2 S4'
_chemical_formula_weight 656.94
_space_group_crystal_system triclinic
_space_group_IT_number 2
_space_group_name_Hall '-P 1'
_space_group_name_H-M_alt 'P -1'
_atom_sites_solution_hydrogens geom
_atom_sites_solution_primary dual
_audit_creation_date 2019-09-03
_audit_creation_method
;
Olex2 1.2
(compiled 2018.05.29 svn.r3508 for OlexSys, GUI svn.r5506)
;
_audit_update_record
;
2019-11-05 deposited with the CCDC.	2020-03-06 downloaded from the CCDC.
;
_cell_angle_alpha 101.923(2)
_cell_angle_beta 93.255(2)
_cell_angle_gamma 98.322(2)
_cell_formula_units_Z 1
_cell_length_a 5.34500(10)
_cell_length_b 8.3039(2)
_cell_length_c 18.8962(4)
_cell_measurement_reflns_used 3795
_cell_measurement_temperature 170.00(11)
_cell_measurement_theta_max 73.7220
_cell_measurement_theta_min 4.7880
_cell_volume 808.70(3)
_computing_cell_refinement 'CrysAlisPro 1.171.40.14e (Rigaku OD, 2018)'
_computing_data_collection 'CrysAlisPro 1.171.40.14e (Rigaku OD, 2018)'
_computing_data_reduction 'CrysAlisPro 1.171.40.14e (Rigaku OD, 2018)'
_computing_molecular_graphics 'Olex2 (Dolomanov et al., 2009)'
_computing_publication_material 'Olex2 (Dolomanov et al., 2009)'
_computing_structure_refinement 'ShelXL (Sheldrick, 2015)'
_computing_structure_solution 'ShelXT (Sheldrick, 2015)'
_diffrn_ambient_environment N~2~
_diffrn_ambient_temperature 170.00(11)
_diffrn_detector 'CCD plate'
_diffrn_detector_type HyPix
_diffrn_measured_fraction_theta_full 0.997
_diffrn_measured_fraction_theta_max 0.954
_diffrn_measurement_details
;
List of Runs (angles in degrees, time in seconds):

  # Type    Start    End  Width  t~exp~   \w     \q     \k     \f   Frames
#--------------------------------------------------------------------------
  1  \w    -57.00  22.00   0.50    2.00    --  -47.20  57.00  90.00  158
  2  \w    -51.00 -26.00   0.50    3.92    --  -99.00 125.00 -60.00   50
  3  \w    -55.00 -27.00   0.50    3.92    --  -99.00  45.00 -60.00   56
  4  \w   -115.00 -26.00   0.50    2.00    --  -47.20 -77.00 -30.00  178
  5  \w      3.00  86.00   0.50    2.00    --   47.20-108.00  50.00  166
  6  \w     32.00 105.00   0.50    3.92    --  103.25-108.00  50.00  146
  7  \w     70.00 115.00   0.50    3.92    --  103.25 -61.00  90.00   90
  8  \w     91.00 168.00   0.50    3.92    --  103.25  30.00 -30.00  154
  9  \w     95.00 121.00   0.50    3.92    --  103.25 108.00 147.00   52
 10  \w     32.00  57.00   0.50    3.92    --  103.25 -61.00  90.00   50
 11  \w     32.00 108.00   0.50    3.92    --  103.25 -94.00  60.00  152
 12  \w     33.00  76.00   0.50    2.00    --   47.20-125.00 -60.00   86
 13  \w     76.00 105.00   0.50    3.92    --  103.25 -94.00-120.00   58
 14  \w     82.00 113.00   0.50    3.92    --  103.25 -45.00 -90.00   62
 15  \w     48.00  74.00   0.50    3.92    --  103.25 -94.00-120.00   52
 16  \w     43.00  77.00   0.50    3.92    --  103.25 -45.00 -90.00   68
 17  \w     32.00 119.00   0.50    3.92    --  103.25 -61.00-150.00  174
 18  \w    -86.00   3.00   0.50    2.00    --  -47.20 108.00 147.00  178
 19  \w   -110.00 -26.00   0.50    3.92    --  -99.00 108.00 147.00  168
 20  \w   -116.00 -79.00   0.50    3.92    --  -99.00 125.00 -60.00   74
 21  \w   -111.00 -76.00   0.50    3.92    --  -99.00  45.00 -60.00   70
 22  \w   -161.00 -87.00   0.50    3.92    --  -99.00 -30.00  60.00  148
 23  \w   -112.00 -86.00   0.50    2.00    --  -47.20-125.00  90.00   52
 24  \w   -152.00 -84.00   0.50    3.92    --  -99.00-125.00   0.00  136
 25  \w   -118.00 -72.00   0.50    2.00    --  -47.20-125.00-150.00   92
 26  \w   -168.00 -80.00   0.50    3.92    --  -99.00-108.00  50.00  176
 27  \w   -165.00-101.00   0.50    3.92    --  -99.00 -45.00 120.00  128
 28  \w   -167.00 -82.00   0.50    3.92    --  -99.00 -61.00  60.00  170
;
_diffrn_measurement_device 'four-circle diffractometer'
_diffrn_measurement_device_type 'XtaLAB Synergy R, HyPix'
_diffrn_measurement_method '\w scans'
_diffrn_orient_matrix_type 'CrysAlisPro convention (1999,Acta A55,543-557)'
_diffrn_orient_matrix_UB_11 0.1402593000
_diffrn_orient_matrix_UB_12 0.1804445000
_diffrn_orient_matrix_UB_13 0.0120982000
_diffrn_orient_matrix_UB_21 -0.0654094000
_diffrn_orient_matrix_UB_22 -0.0005543000
_diffrn_orient_matrix_UB_23 -0.0805167000
_diffrn_orient_matrix_UB_31 -0.2481630000
_diffrn_orient_matrix_UB_32 0.0658721000
_diffrn_orient_matrix_UB_33 0.0192318000
_diffrn_radiation_monochromator mirror
_diffrn_radiation_probe x-ray
_diffrn_radiation_type CuK\a
_diffrn_radiation_wavelength 1.54184
_diffrn_reflns_av_R_equivalents 0.0514
_diffrn_reflns_av_unetI/netI 0.0489
_diffrn_reflns_Laue_measured_fraction_full 0.997
_diffrn_reflns_Laue_measured_fraction_max 0.954
_diffrn_reflns_limit_h_max 5
_diffrn_reflns_limit_h_min -6
_diffrn_reflns_limit_k_max 10
_diffrn_reflns_limit_k_min -10
_diffrn_reflns_limit_l_max 23
_diffrn_reflns_limit_l_min -23
_diffrn_reflns_number 9092
_diffrn_reflns_point_group_measured_fraction_full 0.997
_diffrn_reflns_point_group_measured_fraction_max 0.954
_diffrn_reflns_theta_full 67.684
_diffrn_reflns_theta_max 75.443
_diffrn_reflns_theta_min 2.399
_diffrn_source 'Rotating-anode X-ray tube'
_diffrn_source_type 'PhotonJet R (Cu) X-ray Source'
_exptl_absorpt_coefficient_mu 2.959
_exptl_absorpt_correction_T_max 1.00000
_exptl_absorpt_correction_T_min 0.75812
_exptl_absorpt_correction_type multi-scan
_exptl_absorpt_process_details
;
CrysAlisPro 1.171.40.14e (Rigaku Oxford Diffraction, 2018)
Empirical absorption correction using spherical harmonics,
 implemented in SCALE3 ABSPACK scaling algorithm.
;
_exptl_crystal_colour 'clear light yellow'
_exptl_crystal_density_diffrn 1.349
_exptl_crystal_description needle
_exptl_crystal_F_000 348
_exptl_crystal_size_max 0.2
_exptl_crystal_size_mid 0.05
_exptl_crystal_size_min 0.05
_refine_diff_density_max 0.406
_refine_diff_density_min -0.382
_refine_diff_density_rms 0.064
_refine_ls_extinction_method none
_refine_ls_goodness_of_fit_ref 1.051
_refine_ls_hydrogen_treatment constr
_refine_ls_matrix_type full
_refine_ls_number_parameters 200
_refine_ls_number_reflns 3194
_refine_ls_number_restraints 0
_refine_ls_restrained_S_all 1.051
_refine_ls_R_factor_all 0.0630
_refine_ls_R_factor_gt 0.0455
_refine_ls_shift/su_max 0.000
_refine_ls_shift/su_mean 0.000
_refine_ls_structure_factor_coef Fsqd
_refine_ls_weighting_details 'w=1/[\s^2^(Fo^2^)+(0.0438P)^2^+0.7786P] where P=(Fo^2^+2Fc^2^)/3'
_refine_ls_weighting_scheme calc
_refine_ls_wR_factor_gt 0.1057
_refine_ls_wR_factor_ref 0.1185
_reflns_Friedel_coverage 0.000
_reflns_number_gt 2544
_reflns_number_total 3194
_reflns_threshold_expression 'I > 2\s(I)'
_cod_data_source_file d0ra01984d2.cif
_cod_data_source_block tx1268a
_cod_depositor_comments 'Adding full bibliography for 7240217--7240218.cif.'
_cod_database_code 7240217
_shelx_shelxl_version_number 2018/3
_chemical_oxdiff_formula CHOS
_shelx_space_group_comment
;
The symmetry employed for this shelxl refinement is uniquely defined
by the following loop, which should always be used as a source of
symmetry information in preference to the above space-group names.
They are only intended as comments.
;
_reflns_odcompleteness_completeness 99.97
_reflns_odcompleteness_iscentric 1
_reflns_odcompleteness_theta 66.97
_olex2_refinement_description
;
1. Fixed Uiso
 At 1.2 times of:
  All C(H) groups, All C(H,H) groups
 At 1.5 times of:
  All C(H,H,H) groups
2.a Secondary CH2 refined with riding coordinates:
 C12(H12A,H12B), C13(H13A,H13B), C14(H14A,H14B), C15(H15A,H15B), C16(H16A,
 H16B), C17(H17A,H17B), C18(H18A,H18B)
2.b Aromatic/amide H refined with riding coordinates:
 C2(H2), C3(H3), C10(H10)
2.c Idealised Me refined as rotating group:
 C19(H19A,H19B,H19C)
;
_olex2_submission_special_instructions 'No special instructions were received'
_oxdiff_exptl_absorpt_empirical_details
;
Empirical correction (ABSPACK) includes:
- Absorption correction using spherical harmonics
- Frame scaling
;
_oxdiff_exptl_absorpt_empirical_full_max 1.800
_oxdiff_exptl_absorpt_empirical_full_min 0.214

loop_
_space_group_symop_operation_xyz
'x, y, z'
'-x, -y, -z'

loop_
_atom_site_label
_atom_site_type_symbol
_atom_site_fract_x
_atom_site_fract_y
_atom_site_fract_z
_atom_site_U_iso_or_equiv
_atom_site_adp_type
_atom_site_occupancy
_atom_site_site_symmetry_order
_atom_site_calc_flag
_atom_site_refinement_flags_posn
_atom_site_refinement_flags_adp
_atom_site_refinement_flags_occupancy
_atom_site_disorder_assembly
_atom_site_disorder_group
S1 S 0.75308(11) 0.61209(7) 0.47107(3) 0.02774(18) Uani 1 1 d . . . . .
S2 S 0.60820(12) 0.67348(8) 0.26038(3) 0.03017(18) Uani 1 1 d . . . . .
O1 O 1.1381(3) 0.8967(2) 0.36073(9) 0.0282(4) Uani 1 1 d . . . . .
C1 C 1.7865(5) 1.1555(3) 0.49270(13) 0.0243(5) Uani 1 1 d . . . . .
C2 C 1.7419(5) 1.1720(3) 0.42242(13) 0.0267(5) Uani 1 1 d . . . . .
H2 H 1.858397 1.242042 0.403241 0.032 Uiso 1 1 calc R . . . .
C3 C 1.5227(5) 1.0846(3) 0.37932(13) 0.0265(5) Uani 1 1 d . . . . .
H3 H 1.493301 1.097697 0.332015 0.032 Uiso 1 1 calc R . . . .
C4 C 1.3520(4) 0.9797(3) 0.40693(12) 0.0239(5) Uani 1 1 d . . . . .
C5 C 1.3893(5) 0.9552(3) 0.47835(13) 0.0238(5) Uani 1 1 d . . . . .
C6 C 0.9998(5) 0.7594(3) 0.45626(13) 0.0258(5) Uani 1 1 d . . . . .
C7 C 0.9709(5) 0.7887(3) 0.38787(13) 0.0263(5) Uani 1 1 d . . . . .
C8 C 0.7509(5) 0.6940(3) 0.34634(13) 0.0260(5) Uani 1 1 d . . . . .
C9 C 0.6113(5) 0.5919(3) 0.38423(13) 0.0262(5) Uani 1 1 d . . . . .
C10 C 0.3898(5) 0.4938(3) 0.34310(14) 0.0293(5) Uani 1 1 d . . . . .
H10 H 0.276864 0.418365 0.360634 0.035 Uiso 1 1 calc R . . . .
C11 C 0.3625(5) 0.5232(3) 0.27508(14) 0.0280(5) Uani 1 1 d . . . . .
C12 C 0.1613(5) 0.4464(3) 0.21397(14) 0.0339(6) Uani 1 1 d . . . . .
H12A H 0.242806 0.397421 0.172015 0.041 Uiso 1 1 calc R . . . .
H12B H 0.078642 0.534231 0.201096 0.041 Uiso 1 1 calc R . . . .
C13 C -0.0416(5) 0.3128(3) 0.23011(14) 0.0319(6) Uani 1 1 d . . . . .
H13A H 0.039315 0.227859 0.246310 0.038 Uiso 1 1 calc R . . . .
H13B H -0.135842 0.362654 0.268969 0.038 Uiso 1 1 calc R . . . .
C14 C -0.2242(5) 0.2324(3) 0.16308(14) 0.0332(6) Uani 1 1 d . . . . .
H14A H -0.301956 0.318597 0.146881 0.040 Uiso 1 1 calc R . . . .
H14B H -0.128014 0.183516 0.124512 0.040 Uiso 1 1 calc R . . . .
C15 C -0.4327(5) 0.0985(3) 0.17530(14) 0.0325(6) Uani 1 1 d . . . . .
H15A H -0.535566 0.148347 0.211812 0.039 Uiso 1 1 calc R . . . .
H15B H -0.355751 0.014919 0.193893 0.039 Uiso 1 1 calc R . . . .
C16 C -0.6037(5) 0.0137(3) 0.10652(14) 0.0346(6) Uani 1 1 d . . . . .
H16A H -0.683679 0.097245 0.088881 0.041 Uiso 1 1 calc R . . . .
H16B H -0.499118 -0.032375 0.069602 0.041 Uiso 1 1 calc R . . . .
C17 C -0.8098(5) -0.1251(3) 0.11625(15) 0.0353(6) Uani 1 1 d . . . . .
H17A H -0.730608 -0.209344 0.133580 0.042 Uiso 1 1 calc R . . . .
H17B H -0.915186 -0.079525 0.153035 0.042 Uiso 1 1 calc R . . . .
C18 C -0.9763(6) -0.2063(4) 0.04708(16) 0.0439(7) Uani 1 1 d . . . . .
H18A H -0.870160 -0.251460 0.010424 0.053 Uiso 1 1 calc R . . . .
H18B H -1.054296 -0.121559 0.029790 0.053 Uiso 1 1 calc R . . . .
C19 C -1.1839(6) -0.3450(4) 0.05523(19) 0.0544(9) Uani 1 1 d . . . . .
H19A H -1.281010 -0.390539 0.009309 0.082 Uiso 1 1 calc GR . . . .
H19B H -1.293326 -0.301126 0.090371 0.082 Uiso 1 1 calc GR . . . .
H19C H -1.108755 -0.431136 0.071156 0.082 Uiso 1 1 calc GR . . . .

loop_
_atom_site_aniso_label
_atom_site_aniso_U_11
_atom_site_aniso_U_22
_atom_site_aniso_U_33
_atom_site_aniso_U_23
_atom_site_aniso_U_13
_atom_site_aniso_U_12
S1 0.0278(3) 0.0250(3) 0.0279(3) 0.0074(2) -0.0025(2) -0.0046(2)
S2 0.0311(3) 0.0288(3) 0.0278(3) 0.0066(2) -0.0040(2) -0.0027(2)
O1 0.0300(9) 0.0266(8) 0.0242(8) 0.0071(7) -0.0043(7) -0.0076(7)
C1 0.0260(12) 0.0180(10) 0.0269(12) 0.0037(9) -0.0004(10) 0.0002(9)
C2 0.0287(13) 0.0230(11) 0.0277(12) 0.0082(9) 0.0048(10) -0.0024(10)
C3 0.0312(13) 0.0240(11) 0.0234(12) 0.0059(9) 0.0005(10) 0.0010(10)
C4 0.0254(12) 0.0204(11) 0.0231(11) 0.0027(9) -0.0021(9) -0.0004(9)
C5 0.0271(12) 0.0180(10) 0.0254(12) 0.0048(9) 0.0006(10) 0.0006(9)
C6 0.0268(12) 0.0206(11) 0.0286(12) 0.0051(9) 0.0004(10) 0.0000(9)
C7 0.0262(12) 0.0219(11) 0.0290(12) 0.0046(9) 0.0020(10) -0.0005(10)
C8 0.0280(13) 0.0217(11) 0.0263(12) 0.0036(9) -0.0014(10) 0.0011(10)
C9 0.0292(13) 0.0222(11) 0.0252(12) 0.0027(9) 0.0013(10) 0.0016(10)
C10 0.0281(13) 0.0256(12) 0.0311(13) 0.0047(10) -0.0023(10) -0.0016(10)
C11 0.0250(12) 0.0256(12) 0.0304(13) 0.0030(10) -0.0024(10) 0.0007(10)
C12 0.0309(14) 0.0371(14) 0.0297(14) 0.0060(11) -0.0055(11) -0.0029(11)
C13 0.0302(13) 0.0323(13) 0.0296(13) 0.0043(10) -0.0053(11) -0.0003(11)
C14 0.0315(14) 0.0353(14) 0.0291(13) 0.0048(11) -0.0050(11) -0.0014(11)
C15 0.0302(14) 0.0343(13) 0.0301(13) 0.0054(11) -0.0035(11) 0.0005(11)
C16 0.0337(14) 0.0375(14) 0.0279(13) 0.0050(11) -0.0058(11) -0.0034(11)
C17 0.0348(15) 0.0353(14) 0.0330(14) 0.0066(11) -0.0031(11) -0.0003(11)
C18 0.0452(17) 0.0397(16) 0.0397(16) 0.0059(13) -0.0097(13) -0.0077(13)
C19 0.0498(19) 0.0489(18) 0.055(2) 0.0083(15) -0.0080(16) -0.0139(15)

loop_
_atom_type_symbol
_atom_type_description
_atom_type_scat_dispersion_real
_atom_type_scat_dispersion_imag
_atom_type_scat_source
C C 0.0181 0.0091 'International Tables Vol C Tables 4.2.6.8 and 6.1.1.4'
H H 0.0000 0.0000 'International Tables Vol C Tables 4.2.6.8 and 6.1.1.4'
O O 0.0492 0.0322 'International Tables Vol C Tables 4.2.6.8 and 6.1.1.4'
S S 0.3331 0.5567 'International Tables Vol C Tables 4.2.6.8 and 6.1.1.4'

loop_
_geom_angle_atom_site_label_1
_geom_angle_atom_site_label_2
_geom_angle_atom_site_label_3
_geom_angle
_geom_angle_site_symmetry_1
_geom_angle_site_symmetry_3
_geom_angle_publ_flag
C9 S1 C6 91.20(12) . . ?
C8 S2 C11 91.43(12) . . ?
C7 O1 C4 116.50(19) . . ?
C2 C1 C5 119.7(2) . 2_876 ?
C2 C1 C6 126.7(2) . 2_876 ?
C5 C1 C6 113.6(2) 2_876 2_876 ?
C1 C2 C3 120.7(2) . . ?
C4 C3 C2 119.9(2) . . ?
O1 C4 C5 121.3(2) . . ?
C3 C4 O1 116.6(2) . . ?
C3 C4 C5 122.0(2) . . ?
C4 C5 C1 122.4(2) . 2_876 ?
C4 C5 C5 117.7(3) . 2_876 ?
C5 C5 C1 119.9(3) 2_876 2_876 ?
C1 C6 S1 126.72(19) 2_876 . ?
C7 C6 S1 111.47(18) . . ?
C7 C6 C1 121.8(2) . 2_876 ?
O1 C7 C8 122.3(2) . . ?
C6 C7 O1 124.4(2) . . ?
C6 C7 C8 113.4(2) . . ?
C7 C8 S2 136.4(2) . . ?
C9 C8 S2 111.13(18) . . ?
C9 C8 C7 112.5(2) . . ?
C8 C9 S1 111.50(18) . . ?
C8 C9 C10 113.5(2) . . ?
C10 C9 S1 135.0(2) . . ?
C11 C10 C9 112.0(2) . . ?
C10 C11 S2 111.92(18) . . ?
C10 C11 C12 129.9(2) . . ?
C12 C11 S2 118.18(19) . . ?
C11 C12 C13 115.1(2) . . ?
C14 C13 C12 111.2(2) . . ?
C15 C14 C13 114.1(2) . . ?
C14 C15 C16 113.0(2) . . ?
C17 C16 C15 114.4(2) . . ?
C18 C17 C16 113.1(2) . . ?
C17 C18 C19 114.3(3) . . ?

loop_
_geom_bond_atom_site_label_1
_geom_bond_atom_site_label_2
_geom_bond_distance
_geom_bond_site_symmetry_2
_geom_bond_publ_flag
S1 C6 1.741(2) . ?
S1 C9 1.733(3) . ?
S2 C8 1.719(3) . ?
S2 C11 1.752(3) . ?
O1 C4 1.398(3) . ?
O1 C7 1.370(3) . ?
C1 C2 1.374(3) . ?
C1 C5 1.430(3) 2_876 ?
C1 C6 1.447(3) 2_876 ?
C2 C3 1.401(3) . ?
C3 C4 1.369(3) . ?
C4 C5 1.413(3) . ?
C5 C5 1.417(5) 2_876 ?
C6 C7 1.368(3) . ?
C7 C8 1.411(3) . ?
C8 C9 1.385(3) . ?
C9 C10 1.423(3) . ?
C10 C11 1.361(4) . ?
C11 C12 1.501(3) . ?
C12 C13 1.526(4) . ?
C13 C14 1.524(3) . ?
C14 C15 1.520(4) . ?
C15 C16 1.523(3) . ?
C16 C17 1.523(4) . ?
C17 C18 1.512(4) . ?
C18 C19 1.518(4) . ?
